data_4068370
loop_
_publ_author_name
'Rankin, Matthew A.'
'MacLean, Darren F.'
'McDonald, Robert'
'Ferguson, Michael J.'
'Lumsden, Michael D.'
'Stradiotto, Mark'

_publ_section_title
;
 Probing the Dynamics and Reactivity of a Stereochemically Nonrigid
 Cp*Ru(H)(\k2-P,Carbene) Complex
;
_journal_issue 1
_journal_name_full Organometallics
_journal_page_first 74
_journal_paper_doi 10.1021/om800761c
_journal_volume 28
_journal_year 2009
_chemical_formula_moiety 'C33 H47 Cl N P Ru Si'
_chemical_formula_sum 'C33 H47 Cl N P Ru Si'
_chemical_formula_weight 653.30
_chemical_name_systematic
; 
 ? 
;
_space_group_IT_number 14
_symmetry_cell_setting monoclinic
_symmetry_space_group_name_Hall '-P 2ybc'
_symmetry_space_group_name_H-M 'P 1 21/c 1'
_atom_sites_solution_hydrogens geom
_atom_sites_solution_primary direct
_atom_sites_solution_secondary difmap
_audit_creation_method SHELXL-97
_cell_angle_alpha 90.00
_cell_angle_beta 95.641(2)
_cell_angle_gamma 90.00
_cell_formula_units_Z 4
_cell_length_a 9.2240(13)
_cell_length_b 9.8579(14)
_cell_length_c 35.255(5)
_cell_measurement_reflns_used 7235
_cell_measurement_temperature 193(2)
_cell_measurement_theta_max 27.42
_cell_measurement_theta_min 2.32
_cell_volume 3190.2(8)
_computing_cell_refinement 'Bruker SAINT (Bruker, 1997)'
_computing_data_collection 'Bruker SMART (Bruker, 1997)'
_computing_data_reduction 'Bruker SAINT (Bruker, 1997)'
_computing_molecular_graphics 'Bruker SHELXTL (Bruker, 1997)'
_computing_publication_material 'Bruker SHELXTL (Bruker, 1997)'
_computing_structure_refinement 'SHELXL-97 (Sheldrick, 1997)'
_computing_structure_solution 'SIR97 (Altomare et al., 1999)'
_diffrn_ambient_temperature 193(2)
_diffrn_detector_area_resol_mean 8.192
_diffrn_measured_fraction_theta_full 0.998
_diffrn_measured_fraction_theta_max 0.998
_diffrn_measurement_device_type 'Bruker PLATFORM diffractometer/SMART 1000 CCD area detector'
_diffrn_measurement_method '\w scans'
_diffrn_radiation_monochromator graphite
_diffrn_radiation_source 'fine-focus sealed tube'
_diffrn_radiation_type MoK\a
_diffrn_radiation_wavelength 0.71073
_diffrn_reflns_av_R_equivalents 0.0320
_diffrn_reflns_av_sigmaI/netI 0.0277
_diffrn_reflns_limit_h_max 11
_diffrn_reflns_limit_h_min -11
_diffrn_reflns_limit_k_max 12
_diffrn_reflns_limit_k_min -12
_diffrn_reflns_limit_l_max 45
_diffrn_reflns_limit_l_min -45
_diffrn_reflns_number 26737
_diffrn_reflns_theta_full 27.44
_diffrn_reflns_theta_max 27.44
_diffrn_reflns_theta_min 2.15
_diffrn_standards_decay_% 0
_diffrn_standards_interval_time 0
_diffrn_standards_number 0
_exptl_absorpt_coefficient_mu 0.685
_exptl_absorpt_correction_T_max 0.8313
_exptl_absorpt_correction_T_min 0.7807
_exptl_absorpt_correction_type integration
_exptl_absorpt_process_details 'Bruker SHELXTL (Bruker, 1997)'
_exptl_crystal_colour yellow
_exptl_crystal_density_diffrn 1.360
_exptl_crystal_density_method 'not measured'
_exptl_crystal_description block
_exptl_crystal_F_000 1368
_exptl_crystal_size_max 0.38
_exptl_crystal_size_mid 0.28
_exptl_crystal_size_min 0.28
_refine_diff_density_max 1.553
_refine_diff_density_min -1.208
_refine_diff_density_rms 0.100
_refine_ls_extinction_method none
_refine_ls_goodness_of_fit_ref 1.395
_refine_ls_hydrogen_treatment mixed
_refine_ls_matrix_type full
_refine_ls_number_parameters 353
_refine_ls_number_reflns 7263
_refine_ls_number_restraints 1
_refine_ls_restrained_S_all 1.395
_refine_ls_R_factor_all 0.0684
_refine_ls_R_factor_gt 0.0642
_refine_ls_shift/su_max 0.000
_refine_ls_shift/su_mean 0.000
_refine_ls_structure_factor_coef Fsqd
_refine_ls_weighting_details 'calc w=1/[\s^2^(Fo^2^)+(0.0309P)^2^+10.6560P] where P=(Fo^2^+2Fc^2^)/3'
_refine_ls_weighting_scheme calc
_refine_ls_wR_factor_gt 0.1482
_refine_ls_wR_factor_ref 0.1499
_reflns_number_gt 6773
_reflns_number_total 7263
_reflns_threshold_expression I>2\s(I)
_cod_data_source_file om800761c_si_001.cif
_cod_data_source_block dal0814
_cod_depositor_comments
;
The following automatic conversions were performed:

'_symmetry_cell_setting' value 'Monoclinic' changed to 'monoclinic'
according to /home/saulius/struct/CIF-dictionaries/cif_core.dic
dictionary named 'cif_core.dic' version 2.4.2 from 2011-04-26.

Automatic conversion script
Id: cif_fix_values 1715 2011-07-08 13:25:40Z adriana 
;
_cod_original_sg_symbol_H-M P2(1)/c
_cod_database_code 4068370

loop_
_symmetry_equiv_pos_as_xyz
'x, y, z'
'-x, y+1/2, -z+1/2'
'-x, -y, -z'
'x, -y-1/2, z-1/2'

loop_
_atom_site_label
_atom_site_type_symbol
_atom_site_fract_x
_atom_site_fract_y
_atom_site_fract_z
_atom_site_U_iso_or_equiv
_atom_site_adp_type
_atom_site_occupancy
_atom_site_symmetry_multiplicity
_atom_site_calc_flag
_atom_site_refinement_flags
Ru Ru 0.39417(4) 0.54761(4) 0.141707(10) 0.02785(11) Uani 1 1 d D
Cl Cl 0.63179(17) 0.85486(15) 0.13648(5) 0.0529(4) Uani 1 1 d .
P P 0.44759(13) 0.34940(13) 0.10939(3) 0.0304(3) Uani 1 1 d .
Si Si 0.62726(14) 0.64168(14) 0.14759(4) 0.0303(3) Uani 1 1 d .
H1SI H 0.6823 0.5967 0.1280 0.036 Uiso 1 1 calc R
N N 0.5153(5) 0.6219(4) 0.06192(11) 0.0347(9) Uani 1 1 d .
C1 C 0.6941(5) 0.4984(6) 0.02772(14) 0.0374(11) Uani 1 1 d .
H1A H 0.6541 0.5282 0.0020 0.045 Uiso 1 1 calc R
H1B H 0.7786 0.5562 0.0365 0.045 Uiso 1 1 calc R
C2 C 0.5792(5) 0.5042(5) 0.05537(12) 0.0317(10) Uani 1 1 d .
C3 C 0.5579(5) 0.3767(5) 0.07072(13) 0.0328(10) Uani 1 1 d .
C3A C 0.6572(6) 0.2808(6) 0.05338(15) 0.0391(11) Uani 1 1 d .
C4 C 0.6817(7) 0.1421(7) 0.05692(18) 0.0521(15) Uani 1 1 d .
H4 H 0.6317 0.0900 0.0742 0.062 Uiso 1 1 calc R
C5 C 0.7811(8) 0.0796(7) 0.0347(2) 0.0597(17) Uani 1 1 d .
H5 H 0.7975 -0.0153 0.0371 0.072 Uiso 1 1 calc R
C6 C 0.8556(7) 0.1531(7) 0.00944(18) 0.0553(16) Uani 1 1 d .
H6 H 0.9213 0.1086 -0.0056 0.066 Uiso 1 1 calc R
C7 C 0.8343(6) 0.2905(7) 0.00608(15) 0.0473(14) Uani 1 1 d .
H7 H 0.8864 0.3420 -0.0109 0.057 Uiso 1 1 calc R
C7A C 0.7362(5) 0.3533(6) 0.02760(14) 0.0393(12) Uani 1 1 d .
C8 C 0.3911(6) 0.6279(6) 0.08468(14) 0.0383(11) Uani 1 1 d .
H8A H 0.3090 0.5829 0.0694 0.046 Uiso 1 1 calc R
H8B H 0.3645 0.7249 0.0863 0.046 Uiso 1 1 calc R
C9 C 0.5542(6) 0.7459(6) 0.04277(16) 0.0452(13) Uani 1 1 d .
H9A H 0.6600 0.7589 0.0466 0.054 Uiso 1 1 calc R
H9B H 0.5054 0.8234 0.0534 0.054 Uiso 1 1 calc R
H9C H 0.5234 0.7386 0.0154 0.054 Uiso 1 1 calc R
C11 C 0.5481(6) 0.2194(5) 0.13967(14) 0.0343(10) Uani 1 1 d .
H11 H 0.5483 0.1343 0.1242 0.041 Uiso 1 1 calc R
C12 C 0.7079(6) 0.2574(6) 0.15106(17) 0.0433(12) Uani 1 1 d .
H12A H 0.7548 0.1855 0.1671 0.052 Uiso 1 1 calc R
H12B H 0.7122 0.3429 0.1653 0.052 Uiso 1 1 calc R
H12C H 0.7585 0.2680 0.1281 0.052 Uiso 1 1 calc R
C13 C 0.4720(7) 0.1871(6) 0.17496(15) 0.0443(13) Uani 1 1 d .
H13A H 0.5286 0.1192 0.1904 0.053 Uiso 1 1 calc R
H13B H 0.3744 0.1514 0.1672 0.053 Uiso 1 1 calc R
H13C H 0.4640 0.2699 0.1900 0.053 Uiso 1 1 calc R
C14 C 0.2858(6) 0.2486(6) 0.08987(14) 0.0401(12) Uani 1 1 d .
H14 H 0.2347 0.2194 0.1122 0.048 Uiso 1 1 calc R
C15 C 0.3201(7) 0.1199(7) 0.06866(17) 0.0536(15) Uani 1 1 d .
H15A H 0.2290 0.0737 0.0596 0.064 Uiso 1 1 calc R
H15B H 0.3801 0.0596 0.0859 0.064 Uiso 1 1 calc R
H15C H 0.3732 0.1433 0.0468 0.064 Uiso 1 1 calc R
C16 C 0.1777(7) 0.3323(7) 0.06478(18) 0.0564(16) Uani 1 1 d .
H16A H 0.0955 0.2750 0.0550 0.068 Uiso 1 1 calc R
H16B H 0.2253 0.3691 0.0433 0.068 Uiso 1 1 calc R
H16C H 0.1422 0.4071 0.0797 0.068 Uiso 1 1 calc R
C20 C 0.2698(5) 0.5307(5) 0.19461(13) 0.0332(10) Uani 1 1 d .
C21 C 0.3197(5) 0.6675(5) 0.19003(14) 0.0344(10) Uani 1 1 d .
C22 C 0.2486(5) 0.7192(5) 0.15518(15) 0.0367(11) Uani 1 1 d .
C23 C 0.1543(5) 0.6156(6) 0.13877(14) 0.0390(12) Uani 1 1 d .
C24 C 0.1663(5) 0.5000(6) 0.16346(14) 0.0388(12) Uani 1 1 d .
C25 C 0.2978(6) 0.4483(7) 0.23035(15) 0.0454(13) Uani 1 1 d .
H25A H 0.2285 0.4745 0.2484 0.054 Uiso 1 1 calc R
H25B H 0.3974 0.4649 0.2418 0.054 Uiso 1 1 calc R
H25C H 0.2859 0.3518 0.2242 0.054 Uiso 1 1 calc R
C26 C 0.4085(6) 0.7479(6) 0.21962(15) 0.0426(12) Uani 1 1 d .
H26A H 0.3458 0.7816 0.2384 0.051 Uiso 1 1 calc R
H26B H 0.4532 0.8248 0.2075 0.051 Uiso 1 1 calc R
H26C H 0.4850 0.6902 0.2323 0.051 Uiso 1 1 calc R
C27 C 0.2472(7) 0.8623(6) 0.14167(17) 0.0490(14) Uani 1 1 d .
H27A H 0.1776 0.9149 0.1550 0.059 Uiso 1 1 calc R
H27B H 0.2184 0.8649 0.1142 0.059 Uiso 1 1 calc R
H27C H 0.3448 0.9015 0.1470 0.059 Uiso 1 1 calc R
C28 C 0.0432(6) 0.6369(8) 0.10495(16) 0.0530(16) Uani 1 1 d .
H28A H -0.0230 0.7105 0.1105 0.064 Uiso 1 1 calc R
H28B H -0.0127 0.5532 0.0998 0.064 Uiso 1 1 calc R
H28C H 0.0930 0.6608 0.0826 0.064 Uiso 1 1 calc R
C29 C 0.0709(6) 0.3772(7) 0.16089(18) 0.0529(16) Uani 1 1 d .
H29A H -0.0112 0.3913 0.1761 0.063 Uiso 1 1 calc R
H29B H 0.1274 0.2982 0.1706 0.063 Uiso 1 1 calc R
H29C H 0.0340 0.3614 0.1342 0.063 Uiso 1 1 calc R
C31 C 0.7499(5) 0.6369(5) 0.19434(14) 0.0317(10) Uani 1 1 d .
C32 C 0.8783(5) 0.7148(6) 0.19849(16) 0.0401(12) Uani 1 1 d .
H32 H 0.8990 0.7744 0.1785 0.048 Uiso 1 1 calc R
C33 C 0.9743(6) 0.7067(7) 0.23068(17) 0.0464(14) Uani 1 1 d .
H33 H 1.0601 0.7606 0.2326 0.056 Uiso 1 1 calc R
C34 C 0.9485(6) 0.6223(6) 0.26009(16) 0.0451(13) Uani 1 1 d .
H34 H 1.0163 0.6171 0.2821 0.054 Uiso 1 1 calc R
C35 C 0.8224(6) 0.5443(6) 0.25745(15) 0.0415(11) Uani 1 1 d .
H35 H 0.8020 0.4863 0.2778 0.050 Uiso 1 1 calc R
C36 C 0.7264(5) 0.5526(5) 0.22448(14) 0.0357(10) Uani 1 1 d .
H36 H 0.6411 0.4980 0.2226 0.043 Uiso 1 1 calc R
H1 H 0.517(5) 0.477(5) 0.1690(13) 0.047(16) Uiso 1 1 d D

loop_
_atom_site_aniso_label
_atom_site_aniso_U_11
_atom_site_aniso_U_22
_atom_site_aniso_U_33
_atom_site_aniso_U_23
_atom_site_aniso_U_13
_atom_site_aniso_U_12
Ru 0.02229(18) 0.0335(2) 0.02796(19) 0.00213(15) 0.00356(12) -0.00492(15)
Cl 0.0555(8) 0.0358(7) 0.0658(9) 0.0082(6) -0.0017(7) -0.0110(6)
P 0.0291(6) 0.0335(6) 0.0285(6) 0.0000(5) 0.0031(4) -0.0093(5)
Si 0.0258(6) 0.0317(7) 0.0338(6) -0.0005(5) 0.0052(5) -0.0071(5)
N 0.036(2) 0.040(2) 0.030(2) 0.0027(17) 0.0093(16) -0.0053(18)
C1 0.033(2) 0.053(3) 0.028(2) 0.002(2) 0.0073(19) -0.009(2)
C2 0.032(2) 0.044(3) 0.020(2) -0.0011(19) 0.0049(17) -0.009(2)
C3 0.033(2) 0.041(3) 0.025(2) -0.0027(19) 0.0076(18) -0.009(2)
C3A 0.040(3) 0.044(3) 0.034(3) -0.007(2) 0.005(2) -0.009(2)
C4 0.058(4) 0.050(3) 0.050(3) -0.012(3) 0.016(3) -0.010(3)
C5 0.064(4) 0.051(4) 0.067(4) -0.018(3) 0.017(3) -0.001(3)
C6 0.047(3) 0.068(4) 0.053(3) -0.020(3) 0.011(3) 0.003(3)
C7 0.034(3) 0.076(4) 0.032(3) -0.008(3) 0.006(2) -0.002(3)
C7A 0.033(2) 0.056(3) 0.030(2) -0.007(2) 0.0031(19) -0.006(2)
C8 0.034(3) 0.043(3) 0.038(3) 0.006(2) 0.008(2) -0.001(2)
C9 0.047(3) 0.047(3) 0.042(3) 0.011(2) 0.008(2) -0.008(3)
C11 0.041(3) 0.031(2) 0.031(2) -0.0044(19) 0.002(2) -0.006(2)
C12 0.031(3) 0.046(3) 0.052(3) -0.002(3) -0.004(2) 0.005(2)
C13 0.060(4) 0.039(3) 0.035(3) 0.008(2) 0.006(2) -0.004(3)
C14 0.040(3) 0.048(3) 0.032(2) -0.002(2) 0.000(2) -0.022(2)
C15 0.059(4) 0.055(4) 0.046(3) -0.007(3) -0.001(3) -0.023(3)
C16 0.045(3) 0.072(4) 0.050(3) 0.003(3) -0.011(3) -0.019(3)
C20 0.025(2) 0.044(3) 0.033(2) 0.003(2) 0.0099(17) 0.001(2)
C21 0.027(2) 0.042(3) 0.035(2) 0.001(2) 0.0070(18) 0.003(2)
C22 0.031(2) 0.041(3) 0.039(3) 0.004(2) 0.010(2) 0.005(2)
C23 0.022(2) 0.063(4) 0.033(2) 0.001(2) 0.0054(18) 0.002(2)
C24 0.025(2) 0.056(3) 0.036(3) 0.001(2) 0.0103(19) -0.005(2)
C25 0.040(3) 0.056(3) 0.042(3) 0.006(3) 0.013(2) -0.002(3)
C26 0.040(3) 0.048(3) 0.040(3) -0.008(2) 0.006(2) 0.004(2)
C27 0.053(3) 0.047(3) 0.048(3) 0.011(3) 0.013(3) 0.016(3)
C28 0.031(3) 0.084(5) 0.043(3) 0.005(3) 0.001(2) 0.002(3)
C29 0.036(3) 0.072(4) 0.052(3) 0.001(3) 0.013(2) -0.020(3)
C31 0.025(2) 0.034(2) 0.036(2) -0.008(2) 0.0062(18) -0.0018(19)
C32 0.031(2) 0.045(3) 0.046(3) -0.006(2) 0.009(2) -0.008(2)
C33 0.025(2) 0.059(4) 0.055(3) -0.014(3) 0.002(2) -0.007(2)
C34 0.034(3) 0.055(4) 0.044(3) -0.014(3) -0.007(2) 0.006(2)
C35 0.039(3) 0.041(3) 0.043(3) 0.000(2) 0.000(2) 0.003(2)
C36 0.029(2) 0.036(3) 0.042(3) -0.003(2) 0.0010(19) -0.003(2)

loop_
_atom_type_symbol
_atom_type_description
_atom_type_scat_dispersion_real
_atom_type_scat_dispersion_imag
_atom_type_scat_source
C C 0.0033 0.0016 'International Tables Vol C Tables 4.2.6.8 and 6.1.1.4'
H H 0.0000 0.0000 'International Tables Vol C Tables 4.2.6.8 and 6.1.1.4'
N N 0.0061 0.0033 'International Tables Vol C Tables 4.2.6.8 and 6.1.1.4'
Si Si 0.0817 0.0704 'International Tables Vol C Tables 4.2.6.8 and 6.1.1.4'
P P 0.1023 0.0942 'International Tables Vol C Tables 4.2.6.8 and 6.1.1.4'
Cl Cl 0.1484 0.1585 'International Tables Vol C Tables 4.2.6.8 and 6.1.1.4'
Ru Ru -1.2594 0.8363 'International Tables Vol C Tables 4.2.6.8 and 6.1.1.4'

loop_
_geom_angle_atom_site_label_1
_geom_angle_atom_site_label_2
_geom_angle_atom_site_label_3
_geom_angle
H1 Ru C8 132(2)
H1 Ru C21 91(2)
C8 Ru C21 122.6(2)
H1 Ru C22 128(2)
C8 Ru C22 88.13(19)
C21 Ru C22 37.24(18)
H1 Ru C20 82(2)
C8 Ru C20 145.47(18)
C21 Ru C20 37.06(18)
C22 Ru C20 61.55(18)
H1 Ru C23 142(2)
C8 Ru C23 85.81(18)
C21 Ru C23 61.00(18)
C22 Ru C23 36.6(2)
C20 Ru C23 60.14(17)
H1 Ru Si 61(2)
C8 Ru Si 82.21(14)
C21 Ru Si 94.11(13)
C22 Ru Si 104.33(14)
C20 Ru Si 119.20(13)
C23 Ru Si 139.57(16)
H1 Ru P 76(2)
C8 Ru P 80.60(15)
C21 Ru P 155.21(14)
C22 Ru P 153.37(14)
C20 Ru P 118.84(14)
C23 Ru P 117.93(15)
Si Ru P 97.99(5)
H1 Ru C24 109(2)
C8 Ru C24 116.50(19)
C21 Ru C24 60.42(19)
C22 Ru C24 60.6(2)
C20 Ru C24 35.45(17)
C23 Ru C24 35.77(19)
Si Ru C24 153.53(14)
P Ru C24 103.28(15)
C3 P C11 104.5(2)
C3 P C14 106.9(2)
C11 P C14 100.4(2)
C3 P Ru 113.94(17)
C11 P Ru 114.45(16)
C14 P Ru 115.17(19)
C31 Si Cl 99.31(17)
C31 Si Ru 122.06(15)
Cl Si Ru 114.13(7)
C2 N C9 121.1(4)
C2 N C8 120.9(4)
C9 N C8 117.5(4)
C7A C1 C2 103.9(4)
N C2 C3 129.7(4)
N C2 C1 119.7(4)
C3 C2 C1 110.6(4)
C2 C3 C3A 107.3(4)
C2 C3 P 122.9(4)
C3A C3 P 129.2(4)
C4 C3A C7A 117.7(5)
C4 C3A C3 133.6(5)
C7A C3A C3 108.7(5)
C3A C4 C5 119.4(6)
C6 C5 C4 121.5(6)
C7 C6 C5 119.8(6)
C6 C7 C7A 119.4(6)
C7 C7A C3A 122.2(6)
C7 C7A C1 128.3(5)
C3A C7A C1 109.5(4)
N C8 Ru 123.8(4)
C13 C11 C12 110.2(4)
C13 C11 P 111.7(4)
C12 C11 P 113.3(4)
C16 C14 C15 108.9(5)
C16 C14 P 112.5(4)
C15 C14 P 115.3(4)
C24 C20 C21 108.2(4)
C24 C20 C25 125.7(5)
C21 C20 C25 124.8(5)
C24 C20 Ru 74.8(3)
C21 C20 Ru 69.4(3)
C25 C20 Ru 131.7(3)
C22 C21 C20 107.8(4)
C22 C21 C26 125.9(5)
C20 C21 C26 125.5(5)
C22 C21 Ru 71.5(3)
C20 C21 Ru 73.5(3)
C26 C21 Ru 128.7(3)
C23 C22 C21 107.6(5)
C23 C22 C27 124.3(5)
C21 C22 C27 127.0(5)
C23 C22 Ru 74.2(3)
C21 C22 Ru 71.2(3)
C27 C22 Ru 129.4(4)
C22 C23 C24 108.4(4)
C22 C23 C28 124.1(5)
C24 C23 C28 126.7(5)
C22 C23 Ru 69.2(3)
C24 C23 Ru 74.0(3)
C28 C23 Ru 130.6(4)
C20 C24 C23 107.9(5)
C20 C24 C29 124.7(5)
C23 C24 C29 126.7(5)
C20 C24 Ru 69.8(3)
C23 C24 Ru 70.2(3)
C29 C24 Ru 132.9(4)
C36 C31 C32 116.2(5)
C36 C31 Si 123.7(4)
C32 C31 Si 119.9(4)
C33 C32 C31 121.5(5)
C34 C33 C32 121.1(5)
C33 C34 C35 119.5(5)
C34 C35 C36 118.9(5)
C31 C36 C35 122.8(5)

loop_
_geom_bond_atom_site_label_1
_geom_bond_atom_site_label_2
_geom_bond_distance
Ru H1 1.573(19)
Ru C8 2.158(5)
Ru C21 2.236(5)
Ru C22 2.239(5)
Ru C20 2.290(4)
Ru C23 2.305(5)
Ru Si 2.3319(13)
Ru P 2.3386(14)
Ru C24 2.355(5)
Cl Si 2.139(2)
P C3 1.800(5)
P C11 1.856(5)
P C14 1.867(5)
Si C31 1.906(5)
N C2 1.332(7)
N C9 1.458(6)
N C8 1.463(6)
C1 C7A 1.482(8)
C1 C2 1.510(6)
C2 C3 1.390(7)
C3 C3A 1.489(7)
C3A C4 1.389(9)
C3A C7A 1.414(7)
C4 C5 1.406(9)
C5 C6 1.381(9)
C6 C7 1.373(9)
C7 C7A 1.382(7)
C11 C13 1.521(7)
C11 C12 1.535(7)
C14 C16 1.511(8)
C14 C15 1.522(8)
C20 C24 1.415(7)
C20 C21 1.439(7)
C20 C25 1.500(7)
C21 C22 1.429(7)
C21 C26 1.490(7)
C22 C23 1.427(8)
C22 C27 1.489(8)
C23 C24 1.432(8)
C23 C28 1.509(7)
C24 C29 1.494(8)
C31 C36 1.383(7)
C31 C32 1.407(7)
C32 C33 1.371(8)
C33 C34 1.368(9)
C34 C35 1.391(8)
C35 C36 1.393(7)

loop_
_geom_torsion_atom_site_label_1
_geom_torsion_atom_site_label_2
_geom_torsion_atom_site_label_3
_geom_torsion_atom_site_label_4
_geom_torsion
H1 Ru P C3 -103(2)
C8 Ru P C3 35.1(2)
C21 Ru P C3 -164.0(3)
C22 Ru P C3 101.3(3)
C20 Ru P C3 -175.4(2)
C23 Ru P C3 115.2(2)
Si Ru P C3 -45.59(19)
C24 Ru P C3 150.3(2)
H1 Ru P C11 17(2)
C8 Ru P C11 155.3(2)
C21 Ru P C11 -43.8(4)
C22 Ru P C11 -138.5(3)
C20 Ru P C11 -55.1(2)
C23 Ru P C11 -124.5(2)
Si Ru P C11 74.67(18)
C24 Ru P C11 -89.5(2)
H1 Ru P C14 133(2)
C8 Ru P C14 -89.0(2)
C21 Ru P C14 71.9(4)
C22 Ru P C14 -22.8(4)
C20 Ru P C14 60.5(2)
C23 Ru P C14 -8.9(2)
Si Ru P C14 -169.68(19)
C24 Ru P C14 26.2(2)
H1 Ru Si C31 -34(2)
C8 Ru Si C31 177.5(2)
C21 Ru Si C31 55.1(2)
C22 Ru Si C31 91.5(2)
C20 Ru Si C31 26.3(2)
C23 Ru Si C31 103.4(3)
P Ru Si C31 -103.19(19)
C24 Ru Si C31 40.1(4)
H1 Ru Si Cl -154(2)
C8 Ru Si Cl 58.18(17)
C21 Ru Si Cl -64.21(15)
C22 Ru Si Cl -27.87(16)
C20 Ru Si Cl -93.00(17)
C23 Ru Si Cl -15.9(2)
P Ru Si Cl 137.48(8)
C24 Ru Si Cl -79.2(3)
C9 N C2 C3 179.7(5)
C8 N C2 C3 -8.2(8)
C9 N C2 C1 0.1(7)
C8 N C2 C1 172.1(4)
C7A C1 C2 N -179.0(4)
C7A C1 C2 C3 1.3(5)
N C2 C3 C3A 179.7(5)
C1 C2 C3 C3A -0.6(5)
N C2 C3 P -8.4(8)
C1 C2 C3 P 171.3(3)
C11 P C3 C2 -140.7(4)
C14 P C3 C2 113.3(4)
Ru P C3 C2 -15.1(5)
C11 P C3 C3A 29.3(5)
C14 P C3 C3A -76.6(5)
Ru P C3 C3A 155.0(4)
C2 C3 C3A C4 -178.4(6)
P C3 C3A C4 10.4(9)
C2 C3 C3A C7A -0.3(6)
P C3 C3A C7A -171.6(4)
C7A C3A C4 C5 -0.9(9)
C3 C3A C4 C5 177.1(6)
C3A C4 C5 C6 0.2(10)
C4 C5 C6 C7 0.9(10)
C5 C6 C7 C7A -1.2(9)
C6 C7 C7A C3A 0.5(8)
C6 C7 C7A C1 -178.3(5)
C4 C3A C7A C7 0.5(8)
C3 C3A C7A C7 -177.9(5)
C4 C3A C7A C1 179.6(5)
C3 C3A C7A C1 1.1(6)
C2 C1 C7A C7 177.5(5)
C2 C1 C7A C3A -1.5(5)
C2 N C8 Ru 54.9(6)
C9 N C8 Ru -132.8(4)
H1 Ru C8 N 2(3)
C21 Ru C8 N 130.5(4)
C22 Ru C8 N 145.4(4)
C20 Ru C8 N 172.7(3)
C23 Ru C8 N -178.1(5)
Si Ru C8 N 40.6(4)
P Ru C8 N -58.9(4)
C24 Ru C8 N -159.1(4)
C3 P C11 C13 178.0(4)
C14 P C11 C13 -71.3(4)
Ru P C11 C13 52.7(4)
C3 P C11 C12 52.9(4)
C14 P C11 C12 163.6(4)
Ru P C11 C12 -72.5(4)
C3 P C14 C16 -73.8(5)
C11 P C14 C16 177.4(4)
Ru P C14 C16 53.9(5)
C3 P C14 C15 52.0(5)
C11 P C14 C15 -56.8(4)
Ru P C14 C15 179.7(3)
H1 Ru C20 C24 -140(2)
C8 Ru C20 C24 46.9(5)
C21 Ru C20 C24 116.6(4)
C22 Ru C20 C24 78.3(3)
C23 Ru C20 C24 36.2(3)
Si Ru C20 C24 169.4(3)
P Ru C20 C24 -71.3(3)
H1 Ru C20 C21 103(2)
C8 Ru C20 C21 -69.7(4)
C22 Ru C20 C21 -38.3(3)
C23 Ru C20 C21 -80.4(3)
Si Ru C20 C21 52.8(3)
P Ru C20 C21 172.2(2)
C24 Ru C20 C21 -116.6(4)
H1 Ru C20 C25 -15(2)
C8 Ru C20 C25 171.4(5)
C21 Ru C20 C25 -118.8(6)
C22 Ru C20 C25 -157.1(6)
C23 Ru C20 C25 160.8(6)
Si Ru C20 C25 -66.0(5)
P Ru C20 C25 53.3(5)
C24 Ru C20 C25 124.6(7)
C24 C20 C21 C22 -1.5(5)
C25 C20 C21 C22 -169.1(4)
Ru C20 C21 C22 63.7(3)
C24 C20 C21 C26 168.6(5)
C25 C20 C21 C26 1.0(8)
Ru C20 C21 C26 -126.2(5)
C24 C20 C21 Ru -65.3(3)
C25 C20 C21 Ru 127.2(5)
H1 Ru C21 C22 170(2)
C8 Ru C21 C22 25.0(4)
C20 Ru C21 C22 -115.8(4)
C23 Ru C21 C22 -38.0(3)
Si Ru C21 C22 108.4(3)
P Ru C21 C22 -132.4(3)
C24 Ru C21 C22 -79.2(3)
H1 Ru C21 C20 -74(2)
C8 Ru C21 C20 140.8(3)
C22 Ru C21 C20 115.8(4)
C23 Ru C21 C20 77.8(3)
Si Ru C21 C20 -135.8(3)
P Ru C21 C20 -16.6(5)
C24 Ru C21 C20 36.6(3)
H1 Ru C21 C26 48(2)
C8 Ru C21 C26 -96.6(5)
C22 Ru C21 C26 -121.6(6)
C20 Ru C21 C26 122.5(6)
C23 Ru C21 C26 -159.6(6)
Si Ru C21 C26 -13.2(5)
P Ru C21 C26 106.0(5)
C24 Ru C21 C26 159.2(5)
C20 C21 C22 C23 0.8(5)
C26 C21 C22 C23 -169.3(5)
Ru C21 C22 C23 65.8(3)
C20 C21 C22 C27 169.3(5)
C26 C21 C22 C27 -0.8(8)
Ru C21 C22 C27 -125.7(5)
C20 C21 C22 Ru -65.0(3)
C26 C21 C22 Ru 124.9(5)
H1 Ru C22 C23 -128(3)
C8 Ru C22 C23 85.5(3)
C21 Ru C22 C23 -115.4(4)
C20 Ru C22 C23 -77.3(3)
Si Ru C22 C23 167.0(3)
P Ru C22 C23 20.9(5)
C24 Ru C22 C23 -36.6(3)
H1 Ru C22 C21 -13(3)
C8 Ru C22 C21 -159.1(3)
C20 Ru C22 C21 38.1(3)
C23 Ru C22 C21 115.4(4)
Si Ru C22 C21 -77.7(3)
P Ru C22 C21 136.3(3)
C24 Ru C22 C21 78.8(3)
H1 Ru C22 C27 110(3)
C8 Ru C22 C27 -36.2(5)
C21 Ru C22 C27 123.0(6)
C20 Ru C22 C27 161.1(6)
C23 Ru C22 C27 -121.7(6)
Si Ru C22 C27 45.3(5)
P Ru C22 C27 -100.7(5)
C24 Ru C22 C27 -158.2(6)
C21 C22 C23 C24 0.3(5)
C27 C22 C23 C24 -168.6(5)
Ru C22 C23 C24 64.1(4)
C21 C22 C23 C28 170.4(5)
C27 C22 C23 C28 1.5(8)
Ru C22 C23 C28 -125.7(5)
C21 C22 C23 Ru -63.9(3)
C27 C22 C23 Ru 127.2(5)
H1 Ru C23 C22 88(4)
C8 Ru C23 C22 -92.5(3)
C21 Ru C23 C22 38.7(3)
C20 Ru C23 C22 81.5(3)
Si Ru C23 C22 -19.7(4)
P Ru C23 C22 -169.6(2)
C24 Ru C23 C22 117.4(4)
H1 Ru C23 C24 -30(4)
C8 Ru C23 C24 150.1(3)
C21 Ru C23 C24 -78.7(3)
C22 Ru C23 C24 -117.4(4)
C20 Ru C23 C24 -35.9(3)
Si Ru C23 C24 -137.1(3)
P Ru C23 C24 73.1(3)
H1 Ru C23 C28 -155(4)
C8 Ru C23 C28 25.2(6)
C21 Ru C23 C28 156.4(7)
C22 Ru C23 C28 117.7(7)
C20 Ru C23 C28 -160.8(7)
Si Ru C23 C28 98.0(6)
P Ru C23 C28 -51.9(6)
C24 Ru C23 C28 -124.9(7)
C21 C20 C24 C23 1.7(5)
C25 C20 C24 C23 169.1(5)
Ru C20 C24 C23 -60.1(3)
C21 C20 C24 C29 -169.3(5)
C25 C20 C24 C29 -1.9(8)
Ru C20 C24 C29 128.9(5)
C21 C20 C24 Ru 61.8(3)
C25 C20 C24 Ru -130.8(5)
C22 C23 C24 C20 -1.2(6)
C28 C23 C24 C20 -171.1(5)
Ru C23 C24 C20 59.8(3)
C22 C23 C24 C29 169.6(5)
C28 C23 C24 C29 -0.3(9)
Ru C23 C24 C29 -129.4(5)
C22 C23 C24 Ru -61.1(3)
C28 C23 C24 Ru 129.1(5)
H1 Ru C24 C20 42(2)
C8 Ru C24 C20 -152.5(3)
C21 Ru C24 C20 -38.3(3)
C22 Ru C24 C20 -81.3(3)
C23 Ru C24 C20 -118.7(5)
Si Ru C24 C20 -21.0(5)
P Ru C24 C20 121.5(3)
H1 Ru C24 C23 161(2)
C8 Ru C24 C23 -33.7(4)
C21 Ru C24 C23 80.5(3)
C22 Ru C24 C23 37.4(3)
C20 Ru C24 C23 118.7(5)
Si Ru C24 C23 97.7(4)
P Ru C24 C23 -119.7(3)
H1 Ru C24 C29 -77(2)
C8 Ru C24 C29 88.5(6)
C21 Ru C24 C29 -157.3(6)
C22 Ru C24 C29 159.7(6)
C20 Ru C24 C29 -119.0(7)
C23 Ru C24 C29 122.2(7)
Si Ru C24 C29 -140.0(4)
P Ru C24 C29 2.5(6)
Cl Si C31 C36 142.2(4)
Ru Si C31 C36 16.0(5)
Cl Si C31 C32 -42.7(4)
Ru Si C31 C32 -168.9(3)
C36 C31 C32 C33 0.1(8)
Si C31 C32 C33 -175.4(4)
C31 C32 C33 C34 -0.1(9)
C32 C33 C34 C35 -0.5(9)
C33 C34 C35 C36 1.0(8)
C32 C31 C36 C35 0.4(8)
Si C31 C36 C35 175.7(4)
C34 C35 C36 C31 -1.0(8)
